data_1565927
loop_
_publ_author_name
'Luu, Quang H.'
'Li, Junqi'

_publ_section_title
;
 A C-to-O atom-swapping reaction sequence enabled by Ni-catalyzed
 decarbonylation of lactones
;
_journal_issue 4
_journal_name_full 'Chemical Science'
_journal_page_first 1095
_journal_page_last 1100
_journal_paper_doi 10.1039/D1SC06968C
_journal_volume 13
_journal_year 2022
_chemical_formula_moiety 'C39 H58 Ni O P2, C6 H6'
_chemical_formula_sum 'C45 H64 Ni O P2'
_chemical_formula_weight 741.61
_space_group_crystal_system monoclinic
_space_group_IT_number 4
_space_group_name_Hall 'P 2yb'
_space_group_name_H-M_alt 'P 1 21 1'
_atom_sites_solution_hydrogens geom
_atom_sites_solution_primary direct
_atom_sites_solution_secondary difmap
_audit_update_record
;
2021-10-17 deposited with the CCDC.	2022-01-06 downloaded from the CCDC.
;
_cell_angle_alpha 90
_cell_angle_beta 105.437(9)
_cell_angle_gamma 90
_cell_formula_units_Z 2
_cell_length_a 9.0475(15)
_cell_length_b 18.2763(14)
_cell_length_c 12.7484(11)
_cell_measurement_reflns_used 9957
_cell_measurement_temperature 173.(2)
_cell_measurement_theta_max 66.5625
_cell_measurement_theta_min 4.3362
_cell_volume 2032.0(4)
_computing_cell_refinement 'SAINT V8.38A (Bruker AXS Inc., 2017)'
_computing_data_collection 'APEX3 Suite (Bruker AXS Inc. , 2017)'
_computing_data_reduction 'SAINT V8.38A (Bruker AXS Inc., 2017)'
_computing_molecular_graphics 'shelXle (C.B. Huebschle, rev 994)'
_computing_structure_refinement 'SHELXL-2018/3 (Sheldrick, 2018)'
_computing_structure_solution 'SHELXT 2018/2 (Sheldrick, 2018)'
_diffrn_ambient_temperature 173.(2)
_diffrn_detector_area_resol_mean 8.3333
_diffrn_measured_fraction_theta_full 1.000
_diffrn_measured_fraction_theta_max 1.000
_diffrn_measurement_device_type 'Bruker D8 VENTURE diffractometer'
_diffrn_measurement_method '\w and \f scans, narrow frame width, shutterless'
_diffrn_radiation_monochromator 'multilayer mirror'
_diffrn_radiation_type 'Cu K\a'
_diffrn_radiation_wavelength 1.54178
_diffrn_reflns_av_R_equivalents 0.0575
_diffrn_reflns_av_unetI/netI 0.0551
_diffrn_reflns_limit_h_max 10
_diffrn_reflns_limit_h_min -10
_diffrn_reflns_limit_k_max 21
_diffrn_reflns_limit_k_min -21
_diffrn_reflns_limit_l_max 15
_diffrn_reflns_limit_l_min -15
_diffrn_reflns_number 32358
_diffrn_reflns_theta_full 66.65
_diffrn_reflns_theta_max 66.65
_diffrn_reflns_theta_min 3.60
_diffrn_source 'microfocus sealed tube'
_diffrn_source_type 'sealed tube'
_exptl_absorpt_coefficient_mu 1.665
_exptl_absorpt_correction_T_max 0.97
_exptl_absorpt_correction_T_min 0.80
_exptl_absorpt_correction_type multi-scan
_exptl_absorpt_process_details
;

SADABS (Spek A. L., 2015) was used for an absorption correction and scalling
of observed data
;
_exptl_crystal_colour orange
_exptl_crystal_density_diffrn 1.212
_exptl_crystal_density_method 'not measured'
_exptl_crystal_description block
_exptl_crystal_F_000 800
_exptl_crystal_size_max 0.120
_exptl_crystal_size_mid 0.080
_exptl_crystal_size_min 0.020
_refine_diff_density_max 0.621
_refine_diff_density_min -0.372
_refine_ls_abs_structure_details
;

Flack x determined using 3220 quotients [(I+)-(I-)]/[(I+)+(I-)]
(Parsons, Flack and Wagner, Acta Cryst. B69 (2013) 249-259).
;
_refine_ls_abs_structure_Flack 0.002(10)
_refine_ls_extinction_method none
_refine_ls_goodness_of_fit_ref 1.130
_refine_ls_hydrogen_treatment constr
_refine_ls_matrix_type full
_refine_ls_number_parameters 437
_refine_ls_number_reflns 7167
_refine_ls_number_restraints 1
_refine_ls_restrained_S_all 1.130
_refine_ls_R_factor_all 0.0363
_refine_ls_R_factor_gt 0.0350
_refine_ls_shift/su_max 0.002
_refine_ls_shift/su_mean 0.000
_refine_ls_structure_factor_coef Fsqd
_refine_ls_weighting_details 'w=1/[\s^2^(Fo^2^)+(0.0420P)^2^+0.0200P] where P=(Fo^2^+2Fc^2^)/3'
_refine_ls_weighting_scheme calc
_refine_ls_wR_factor_gt 0.0793
_refine_ls_wR_factor_ref 0.0801
_reflns_Friedel_coverage 0.932
_reflns_Friedel_fraction_full 0.998
_reflns_Friedel_fraction_max 0.998
_reflns_number_gt 6927
_reflns_number_total 7167
_reflns_threshold_expression 'I > 2\s(I)'
_cod_data_source_file d1sc06968c2.cif
_cod_data_source_block Li005Cu
_cod_depositor_comments
;
The following automatic conversions were performed:

data item '_exptl_absorpt_correction_type' value 'Multi-Scan' was
changed to 'multi-scan' in accordance with the
/home/data/users/saulius/crontab/automatic-downloads/rss-feeds/RSC/lib/dictionaries/cif_core.dic
dictionary named 'cif_core.dic' version 2.4.2 last updated on
2011-04-26.

Automatic conversion script
Id: cif_fix_values 7556 2019-12-06 15:28:31Z antanas 

 Adding full bibliography for 1565926--1565927.cif.
;
_cod_database_code 1565927

loop_
_space_group_symop_operation_xyz
'x, y, z'
'-x, y+1/2, -z'

loop_
_atom_site_type_symbol
_atom_site_label
_atom_site_fract_x
_atom_site_fract_y
_atom_site_fract_z
_atom_site_U_iso_or_equiv
_atom_site_adp_type
_atom_site_calc_flag
_atom_site_refinement_flags_adp
_atom_site_refinement_flags_occupancy
_atom_site_refinement_flags_posn
_atom_site_occupancy
_atom_site_disorder_assembly
_atom_site_disorder_group
Ni Ni1 0.38774(5) 0.49303(2) 0.29475(3) 0.01928(13) Uani d . . . 1.0 . .
P P1 0.29850(8) 0.57315(4) 0.39400(5) 0.02013(15) Uani d . . . 1.0 . .
P P2 0.15603(7) 0.46100(4) 0.21944(5) 0.02009(15) Uani d . . . 1.0 . .
O O1 0.5874(2) 0.52246(11) 0.37302(17) 0.0292(4) Uani d . . . 1.0 . .
C C1 0.3062(3) 0.67068(15) 0.3571(2) 0.0250(6) Uani d . . . 1.0 . .
H H1 0.24808 0.699743 0.399378 0.03 Uiso calc U . R 1.0 . .
C C2 0.2272(4) 0.68023(16) 0.2354(2) 0.0300(6) Uani d . . . 1.0 . .
H H2A 0.275554 0.647087 0.192768 0.036 Uiso calc U . R 1.0 . .
H H2AB 0.117872 0.666303 0.221116 0.036 Uiso calc U . R 1.0 . .
C C3 0.2382(4) 0.75904(17) 0.1979(3) 0.0345(7) Uani d . . . 1.0 . .
H H3A 0.189251 0.762713 0.118745 0.041 Uiso calc U . R 1.0 . .
H H3AB 0.182432 0.791879 0.235916 0.041 Uiso calc U . R 1.0 . .
C C4 0.4036(4) 0.78296(17) 0.2215(3) 0.0344(7) Uani d . . . 1.0 . .
H H4A 0.40866 0.834131 0.197196 0.041 Uiso calc U . R 1.0 . .
H H4AB 0.458497 0.751614 0.180817 0.041 Uiso calc U . R 1.0 . .
C C5 0.4807(4) 0.77721(17) 0.3435(3) 0.0328(6) Uani d . . . 1.0 . .
H H5A 0.430005 0.811263 0.383366 0.039 Uiso calc U . R 1.0 . .
H H5AB 0.589562 0.791875 0.357851 0.039 Uiso calc U . R 1.0 . .
C C6 0.4714(4) 0.69904(17) 0.3853(2) 0.0294(6) Uani d . . . 1.0 . .
H H6A 0.534262 0.666156 0.352908 0.035 Uiso calc U . R 1.0 . .
H H6AB 0.514597 0.698191 0.465303 0.035 Uiso calc U . R 1.0 . .
C C7 0.3944(3) 0.56869(16) 0.5406(2) 0.0249(5) Uani d . . . 1.0 . .
H H7 0.504639 0.581239 0.549415 0.03 Uiso calc U . R 1.0 . .
C C8 0.3336(4) 0.62239(17) 0.6117(2) 0.0354(7) Uani d . . . 1.0 . .
H H8A 0.224393 0.611686 0.605628 0.042 Uiso calc U . R 1.0 . .
H H8AB 0.340723 0.672999 0.585736 0.042 Uiso calc U . R 1.0 . .
C C9 0.4269(6) 0.6159(2) 0.7311(3) 0.0497(10) Uani d . . . 1.0 . .
H H9A 0.534457 0.630423 0.737933 0.06 Uiso calc U . R 1.0 . .
H H9AB 0.384152 0.649588 0.776445 0.06 Uiso calc U . R 1.0 . .
C C10 0.4227(6) 0.5376(2) 0.7720(3) 0.0473(9) Uani d . . . 1.0 . .
H H10A 0.487166 0.53407 0.847898 0.057 Uiso calc U . R 1.0 . .
H H10B 0.316184 0.524778 0.771599 0.057 Uiso calc U . R 1.0 . .
C C11 0.4805(4) 0.4839(2) 0.7011(3) 0.0409(8) Uani d . . . 1.0 . .
H H11A 0.471404 0.433481 0.727044 0.049 Uiso calc U . R 1.0 . .
H H11B 0.590258 0.493584 0.707758 0.049 Uiso calc U . R 1.0 . .
C C12 0.3903(3) 0.48992(18) 0.5816(2) 0.0294(6) Uani d . . . 1.0 . .
H H12A 0.282591 0.475053 0.573516 0.035 Uiso calc U . R 1.0 . .
H H12B 0.434936 0.456423 0.537251 0.035 Uiso calc U . R 1.0 . .
C C13 0.0950(3) 0.55402(16) 0.3797(2) 0.0257(6) Uani d . . . 1.0 . .
H H13A 0.085011 0.520398 0.438325 0.031 Uiso calc U . R 1.0 . .
H H13B 0.04122 0.600124 0.387139 0.031 Uiso calc U . R 1.0 . .
C C14 0.0202(3) 0.51923(16) 0.2685(2) 0.0253(6) Uani d . . . 1.0 . .
H H14A -0.018731 0.558463 0.214649 0.03 Uiso calc U . R 1.0 . .
H H14B -0.06833 0.489173 0.274141 0.03 Uiso calc U . R 1.0 . .
C C15 0.0994(3) 0.36774(16) 0.2493(2) 0.0261(6) Uani d . . . 1.0 . .
H H15 -0.014783 0.365293 0.221809 0.031 Uiso calc U . R 1.0 . .
C C16 0.1388(4) 0.35261(19) 0.3724(3) 0.0338(7) Uani d . . . 1.0 . .
H H16A 0.25095 0.356943 0.403896 0.041 Uiso calc U . R 1.0 . .
H H16B 0.088126 0.389556 0.40783 0.041 Uiso calc U . R 1.0 . .
C C17 0.0861(5) 0.2759(2) 0.3951(3) 0.0446(8) Uani d . . . 1.0 . .
H H17A 0.121526 0.265885 0.474186 0.054 Uiso calc U . R 1.0 . .
H H17B -0.027312 0.274131 0.373572 0.054 Uiso calc U . R 1.0 . .
C C18 0.1474(6) 0.2169(2) 0.3341(4) 0.0558(10) Uani d . . . 1.0 . .
H H18A 0.103917 0.16896 0.346475 0.067 Uiso calc U . R 1.0 . .
H H18B 0.260256 0.213987 0.362551 0.067 Uiso calc U . R 1.0 . .
C C19 0.1064(5) 0.23272(19) 0.2125(3) 0.0446(8) Uani d . . . 1.0 . .
H H19A -0.00629 0.230414 0.182584 0.054 Uiso calc U . R 1.0 . .
H H19B 0.152526 0.194761 0.175649 0.054 Uiso calc U . R 1.0 . .
C C20 0.1637(4) 0.30808(17) 0.1890(3) 0.0335(7) Uani d . . . 1.0 . .
H H20A 0.130904 0.317693 0.109702 0.04 Uiso calc U . R 1.0 . .
H H20B 0.277114 0.309085 0.21252 0.04 Uiso calc U . R 1.0 . .
C C21 0.0837(3) 0.46791(16) 0.0696(2) 0.0243(5) Uani d . . . 1.0 . .
H H21 0.143957 0.432391 0.037828 0.029 Uiso calc U . R 1.0 . .
C C22 -0.0860(4) 0.44687(18) 0.0262(2) 0.0318(7) Uani d . . . 1.0 . .
H H22A -0.101034 0.396099 0.048431 0.038 Uiso calc U . R 1.0 . .
H H22B -0.149232 0.479611 0.058538 0.038 Uiso calc U . R 1.0 . .
C C23 -0.1388(4) 0.4527(2) -0.0978(3) 0.0382(7) Uani d . . . 1.0 . .
H H23A -0.083431 0.416103 -0.1303 0.046 Uiso calc U . R 1.0 . .
H H23B -0.249756 0.441687 -0.123027 0.046 Uiso calc U . R 1.0 . .
C C24 -0.1091(4) 0.5291(2) -0.1363(2) 0.0370(7) Uani d . . . 1.0 . .
H H24A -0.140645 0.530876 -0.216778 0.044 Uiso calc U . R 1.0 . .
H H24B -0.170663 0.565454 -0.108691 0.044 Uiso calc U . R 1.0 . .
C C25 0.0593(4) 0.54777(19) -0.0954(2) 0.0336(6) Uani d . . . 1.0 . .
H H25A 0.077059 0.597646 -0.119737 0.04 Uiso calc U . R 1.0 . .
H H25B 0.120037 0.513053 -0.126586 0.04 Uiso calc U . R 1.0 . .
C C26 0.1125(3) 0.54411(17) 0.0288(2) 0.0270(6) Uani d . . . 1.0 . .
H H26A 0.056579 0.581137 0.060053 0.032 Uiso calc U . R 1.0 . .
H H26B 0.22328 0.555565 0.053467 0.032 Uiso calc U . R 1.0 . .
C C27 0.4711(3) 0.42620(16) 0.2075(2) 0.0256(6) Uani d . . . 1.0 . .
C C28 0.4613(4) 0.43426(19) 0.0975(3) 0.0319(6) Uani d . . . 1.0 . .
H H28 0.400646 0.472855 0.058237 0.038 Uiso calc U . R 1.0 . .
C C29 0.5375(4) 0.3875(2) 0.0426(3) 0.0419(8) Uani d . . . 1.0 . .
H H29 0.527544 0.394256 -0.032898 0.05 Uiso calc U . R 1.0 . .
C C30 0.6276(4) 0.3314(2) 0.0983(3) 0.0432(8) Uani d . . . 1.0 . .
H H30 0.678667 0.29886 0.061534 0.052 Uiso calc U . R 1.0 . .
C C31 0.6424(4) 0.32327(19) 0.2096(3) 0.0347(7) Uani d . . . 1.0 . .
H H31 0.704805 0.285124 0.248613 0.042 Uiso calc U . R 1.0 . .
C C32 0.5672(3) 0.37019(16) 0.2642(3) 0.0261(6) Uani d . . . 1.0 . .
C C33 0.5879(4) 0.36132(16) 0.3855(3) 0.0291(6) Uani d . . . 1.0 . .
H H33A 0.489169 0.37189 0.401985 0.035 Uiso calc U . R 1.0 . .
H H33B 0.614775 0.309749 0.405654 0.035 Uiso calc U . R 1.0 . .
C C34 0.7100(3) 0.41030(17) 0.4545(2) 0.0265(6) Uani d . . . 1.0 . .
C C35 0.8341(4) 0.3810(2) 0.5324(3) 0.0341(7) Uani d . . . 1.0 . .
H H35 0.842535 0.329304 0.539184 0.041 Uiso calc U . R 1.0 . .
C C36 0.9459(4) 0.4240(2) 0.6005(3) 0.0414(8) Uani d . . . 1.0 . .
H H36 1.029236 0.402209 0.652676 0.05 Uiso calc U . R 1.0 . .
C C37 0.9334(4) 0.4993(2) 0.5905(2) 0.0371(7) Uani d . . . 1.0 . .
H H37 1.007928 0.5297 0.637089 0.044 Uiso calc U . R 1.0 . .
C C38 0.8129(4) 0.53050(18) 0.5132(2) 0.0299(6) Uani d . . . 1.0 . .
H H38 0.807456 0.582305 0.507338 0.036 Uiso calc U . R 1.0 . .
C C39 0.6981(3) 0.48824(18) 0.4430(2) 0.0244(5) Uani d . . . 1.0 . .
C C40A 0.6339(15) 0.6549(9) 0.0486(14) 0.059(4) Uiso d . P . 0.454(18) A 1
H H40A 0.569893 0.632499 -0.014538 0.071 Uiso calc U P R 0.454(18) A 1
C C41A 0.6617(13) 0.6212(6) 0.1496(14) 0.044(3) Uiso d . P . 0.454(18) A 1
H H41A 0.618296 0.57483 0.157095 0.053 Uiso calc U P R 0.454(18) A 1
C C42A 0.7504(12) 0.6553(8) 0.2353(9) 0.033(2) Uiso d . P . 0.454(18) A 1
H H42A 0.769538 0.631342 0.303713 0.039 Uiso calc U P R 0.454(18) A 1
C C43A 0.8165(14) 0.7226(10) 0.2324(13) 0.057(3) Uiso d . P . 0.454(18) A 1
H H43A 0.877565 0.743645 0.297727 0.068 Uiso calc U P R 0.454(18) A 1
C C44A 0.7949(15) 0.7603(7) 0.1343(17) 0.057(3) Uiso d . P . 0.454(18) A 1
H H44A 0.838769 0.807105 0.130469 0.068 Uiso calc U P R 0.454(18) A 1
C C45A 0.7049(16) 0.7250(9) 0.0422(11) 0.050(3) Uiso d . P . 0.454(18) A 1
H H45A 0.689891 0.747732 -0.026866 0.059 Uiso calc U P R 0.454(18) A 1
C C45B 0.6978(14) 0.6291(6) 0.1921(12) 0.044(2) Uiso d . P . 0.546(18) A 2
H H45B 0.674326 0.586014 0.226187 0.053 Uiso calc U P R 0.546(18) A 2
C C44B 0.7803(11) 0.6834(8) 0.2550(7) 0.045(2) Uiso d . P . 0.546(18) A 2
H H44B 0.811831 0.679156 0.33204 0.054 Uiso calc U P R 0.546(18) A 2
C C43B 0.8165(11) 0.7445(8) 0.2033(12) 0.058(3) Uiso d . P . 0.546(18) A 2
H H43B 0.87685 0.782343 0.244789 0.069 Uiso calc U P R 0.546(18) A 2
C C42B 0.7654(13) 0.7510(6) 0.0914(13) 0.053(3) Uiso d . P . 0.546(18) A 2
H H42B 0.793715 0.792968 0.057398 0.063 Uiso calc U P R 0.546(18) A 2
C C41B 0.6733(14) 0.6978(9) 0.0265(9) 0.061(3) Uiso d . P . 0.546(18) A 2
H H41B 0.630939 0.70405 -0.049523 0.073 Uiso calc U P R 0.546(18) A 2
C C40B 0.6480(14) 0.6351(8) 0.0809(14) 0.066(3) Uiso d . P . 0.546(18) A 2
H H40B 0.594597 0.59525 0.039939 0.079 Uiso calc U P R 0.546(18) A 2

loop_
_atom_site_aniso_label
_atom_site_aniso_U_11
_atom_site_aniso_U_22
_atom_site_aniso_U_33
_atom_site_aniso_U_12
_atom_site_aniso_U_13
_atom_site_aniso_U_23
Ni1 0.0198(2) 0.0176(2) 0.0195(2) 0.00090(17) 0.00366(15) -0.00129(17)
P1 0.0233(3) 0.0174(3) 0.0190(3) 0.0019(2) 0.0045(2) 0.0003(2)
P2 0.0207(3) 0.0185(3) 0.0194(3) -0.0007(3) 0.0024(2) 0.0011(2)
O1 0.0269(10) 0.0216(9) 0.0348(10) 0.0020(8) 0.0007(8) -0.0029(8)
C1 0.0327(15) 0.0181(12) 0.0246(13) 0.0020(11) 0.0082(11) -0.0010(11)
C2 0.0380(16) 0.0215(14) 0.0263(14) -0.0017(12) 0.0011(12) 0.0021(12)
C3 0.0438(18) 0.0237(15) 0.0321(15) 0.0023(13) 0.0033(13) 0.0089(12)
C4 0.0484(18) 0.0243(14) 0.0318(15) -0.0022(14) 0.0128(13) 0.0034(12)
C5 0.0416(17) 0.0217(14) 0.0341(15) -0.0064(12) 0.0081(13) -0.0008(12)
C6 0.0347(16) 0.0227(14) 0.0284(13) -0.0007(12) 0.0043(12) 0.0017(11)
C7 0.0315(14) 0.0215(13) 0.0197(11) 0.0009(11) 0.0031(10) -0.0013(11)
C8 0.055(2) 0.0238(14) 0.0259(14) 0.0083(14) 0.0084(14) -0.0013(12)
C9 0.087(3) 0.0345(18) 0.0228(15) 0.0051(19) 0.0060(17) -0.0069(14)
C10 0.076(3) 0.043(2) 0.0193(13) 0.0063(19) 0.0061(15) 0.0032(14)
C11 0.0530(19) 0.0325(17) 0.0292(14) 0.0068(15) -0.0028(13) 0.0032(13)
C12 0.0377(14) 0.0222(13) 0.0244(12) 0.0034(13) 0.0016(11) 0.0000(12)
C13 0.0247(13) 0.0295(15) 0.0233(12) 0.0059(11) 0.0073(10) 0.0038(11)
C14 0.0235(13) 0.0251(13) 0.0262(13) 0.0022(11) 0.0045(10) 0.0049(11)
C15 0.0263(14) 0.0240(14) 0.0251(13) -0.0030(11) 0.0017(10) 0.0032(11)
C16 0.0345(16) 0.0348(17) 0.0296(15) -0.0052(13) 0.0040(12) 0.0086(13)
C17 0.048(2) 0.0402(19) 0.0411(18) -0.0059(16) 0.0037(15) 0.0196(16)
C18 0.067(3) 0.0298(19) 0.064(3) 0.0026(17) 0.007(2) 0.0206(18)
C19 0.056(2) 0.0197(15) 0.055(2) -0.0049(15) 0.0090(17) 0.0002(15)
C20 0.0398(17) 0.0224(14) 0.0382(16) -0.0026(13) 0.0102(13) 0.0004(13)
C21 0.0259(13) 0.0241(13) 0.0205(12) -0.0011(11) 0.0021(10) 0.0021(11)
C22 0.0289(15) 0.0351(17) 0.0252(14) -0.0084(12) -0.0036(11) 0.0049(12)
C23 0.0388(17) 0.0414(19) 0.0263(14) -0.0103(15) -0.0052(12) 0.0033(14)
C24 0.0422(18) 0.0411(18) 0.0224(13) -0.0006(15) -0.0006(12) 0.0060(13)
C25 0.0420(17) 0.0327(15) 0.0260(14) -0.0007(14) 0.0089(12) 0.0051(13)
C26 0.0296(14) 0.0235(13) 0.0267(13) -0.0041(11) 0.0052(11) -0.0007(12)
C27 0.0231(13) 0.0232(14) 0.0309(14) -0.0032(11) 0.0077(11) -0.0039(11)
C28 0.0284(14) 0.0373(16) 0.0309(14) -0.0026(12) 0.0096(11) -0.0039(13)
C29 0.0374(17) 0.058(2) 0.0344(16) -0.0054(17) 0.0161(13) -0.0156(16)
C30 0.0373(18) 0.0455(19) 0.052(2) -0.0025(15) 0.0202(15) -0.0230(17)
C31 0.0272(14) 0.0301(16) 0.0463(18) 0.0000(12) 0.0093(13) -0.0119(14)
C32 0.0213(13) 0.0210(13) 0.0356(15) -0.0012(11) 0.0066(11) -0.0056(12)
C33 0.0290(14) 0.0228(13) 0.0352(15) 0.0013(11) 0.0081(12) 0.0015(12)
C34 0.0246(14) 0.0299(14) 0.0269(13) -0.0005(11) 0.0102(11) 0.0000(12)
C35 0.0337(15) 0.0382(17) 0.0305(14) 0.0058(14) 0.0087(12) 0.0106(13)
C36 0.0328(17) 0.060(2) 0.0263(14) 0.0027(16) -0.0003(12) 0.0102(15)
C37 0.0298(14) 0.057(2) 0.0225(12) -0.0101(16) 0.0033(11) -0.0022(15)
C38 0.0271(14) 0.0361(16) 0.0269(13) -0.0057(13) 0.0078(11) -0.0040(13)
C39 0.0210(12) 0.0304(14) 0.0235(11) -0.0022(12) 0.0088(10) -0.0028(12)

loop_
_atom_type_symbol
_atom_type_description
_atom_type_scat_dispersion_real
_atom_type_scat_dispersion_imag
_atom_type_scat_source
C C 0.0181 0.0091 'International Tables Vol C Tables 4.2.6.8 and 6.1.1.4'
H H 0.0000 0.0000 'International Tables Vol C Tables 4.2.6.8 and 6.1.1.4'
Ni Ni -3.0029 0.5091 'International Tables Vol C Tables 4.2.6.8 and 6.1.1.4'
O O 0.0492 0.0322 'International Tables Vol C Tables 4.2.6.8 and 6.1.1.4'
P P 0.2955 0.4335 'International Tables Vol C Tables 4.2.6.8 and 6.1.1.4'

loop_
_geom_angle_atom_site_label_1
_geom_angle_atom_site_label_2
_geom_angle_atom_site_label_3
_geom_angle_site_symmetry_1
_geom_angle_site_symmetry_3
_geom_angle
_geom_angle_publ_flag
O1 Ni1 C27 . . 91.10(11) ?
O1 Ni1 P2 . . 174.89(7) ?
C27 Ni1 P2 . . 93.12(9) ?
O1 Ni1 P1 . . 87.31(7) ?
C27 Ni1 P1 . . 177.72(9) ?
P2 Ni1 P1 . . 88.55(3) ?
C13 P1 C7 . . 106.37(13) ?
C13 P1 C1 . . 105.25(13) ?
C7 P1 C1 . . 105.15(13) ?
C13 P1 Ni1 . . 108.96(10) ?
C7 P1 Ni1 . . 113.84(10) ?
C1 P1 Ni1 . . 116.50(9) ?
C15 P2 C21 . . 103.55(13) ?
C15 P2 C14 . . 102.42(13) ?
C21 P2 C14 . . 102.97(13) ?
C15 P2 Ni1 . . 116.84(9) ?
C21 P2 Ni1 . . 118.60(9) ?
C14 P2 Ni1 . . 110.43(10) ?
C39 O1 Ni1 . . 132.26(19) ?
C6 C1 C2 . . 111.2(2) ?
C6 C1 P1 . . 111.5(2) ?
C2 C1 P1 . . 109.12(19) ?
C3 C2 C1 . . 111.8(2) ?
C4 C3 C2 . . 110.7(3) ?
C3 C4 C5 . . 110.0(3) ?
C4 C5 C6 . . 111.4(3) ?
C1 C6 C5 . . 111.9(3) ?
C8 C7 C12 . . 110.7(2) ?
C8 C7 P1 . . 115.2(2) ?
C12 C7 P1 . . 109.86(19) ?
C7 C8 C9 . . 110.3(3) ?
C10 C9 C8 . . 110.7(3) ?
C11 C10 C9 . . 111.0(3) ?
C10 C11 C12 . . 111.7(3) ?
C11 C12 C7 . . 110.6(3) ?
C14 C13 P1 . . 110.72(19) ?
C13 C14 P2 . . 112.3(2) ?
C20 C15 C16 . . 111.6(3) ?
C20 C15 P2 . . 112.9(2) ?
C16 C15 P2 . . 112.0(2) ?
C17 C16 C15 . . 111.0(3) ?
C18 C17 C16 . . 112.3(3) ?
C17 C18 C19 . . 111.3(3) ?
C18 C19 C20 . . 111.6(3) ?
C19 C20 C15 . . 110.4(3) ?
C26 C21 C22 . . 110.4(2) ?
C26 C21 P2 . . 111.53(19) ?
C22 C21 P2 . . 113.51(19) ?
C23 C22 C21 . . 111.2(3) ?
C24 C23 C22 . . 111.3(3) ?
C25 C24 C23 . . 110.1(3) ?
C24 C25 C26 . . 111.0(3) ?
C25 C26 C21 . . 110.9(2) ?
C28 C27 C32 . . 117.4(3) ?
C28 C27 Ni1 . . 125.7(2) ?
C32 C27 Ni1 . . 116.4(2) ?
C27 C28 C29 . . 122.2(3) ?
C30 C29 C28 . . 119.8(3) ?
C29 C30 C31 . . 119.0(3) ?
C32 C31 C30 . . 121.0(3) ?
C31 C32 C27 . . 120.5(3) ?
C31 C32 C33 . . 120.0(3) ?
C27 C32 C33 . . 119.5(3) ?
C34 C33 C32 . . 113.8(2) ?
C35 C34 C39 . . 118.7(3) ?
C35 C34 C33 . . 120.9(3) ?
C39 C34 C33 . . 120.4(3) ?
C36 C35 C34 . . 122.9(3) ?
C37 C36 C35 . . 118.5(3) ?
C38 C37 C36 . . 120.3(3) ?
C37 C38 C39 . . 122.4(3) ?
O1 C39 C38 . . 118.2(3) ?
O1 C39 C34 . . 124.6(3) ?
C38 C39 C34 . . 117.2(3) ?
C41A C40A C45A . . 118.2(11) ?
C42A C41A C40A . . 118.5(10) ?
C41A C42A C43A . . 124.8(10) ?
C42A C43A C44A . . 120.6(11) ?
C43A C44A C45A . . 115.9(11) ?
C44A C45A C40A . . 122.0(11) ?
C44B C45B C40B . . 121.7(9) ?
C45B C44B C43B . . 118.0(8) ?
C44B C43B C42B . . 120.3(10) ?
C43B C42B C41B . . 122.3(9) ?
C40B C41B C42B . . 115.4(10) ?
C45B C40B C41B . . 122.0(11) ?

loop_
_geom_bond_atom_site_label_1
_geom_bond_atom_site_label_2
_geom_bond_site_symmetry_2
_geom_bond_distance
_geom_bond_publ_flag
Ni1 O1 . 1.895(2) ?
Ni1 C27 . 1.935(3) ?
Ni1 P2 . 2.1420(9) ?
Ni1 P1 . 2.2229(8) ?
P1 C13 . 1.835(3) ?
P1 C7 . 1.841(3) ?
P1 C1 . 1.850(3) ?
P2 C15 . 1.848(3) ?
P2 C21 . 1.852(3) ?
P2 C14 . 1.855(3) ?
O1 C39 . 1.309(4) ?
C1 C6 . 1.532(4) ?
C1 C2 . 1.536(4) ?
C2 C3 . 1.529(4) ?
C3 C4 . 1.511(5) ?
C4 C5 . 1.529(5) ?
C5 C6 . 1.535(4) ?
C7 C8 . 1.534(4) ?
C7 C12 . 1.536(4) ?
C8 C9 . 1.537(5) ?
C9 C10 . 1.528(6) ?
C10 C11 . 1.519(5) ?
C11 C12 . 1.528(4) ?
C13 C14 . 1.537(4) ?
C15 C20 . 1.535(4) ?
C15 C16 . 1.539(4) ?
C16 C17 . 1.534(5) ?
C17 C18 . 1.518(7) ?
C18 C19 . 1.522(6) ?
C19 C20 . 1.529(4) ?
C21 C26 . 1.533(4) ?
C21 C22 . 1.536(4) ?
C22 C23 . 1.529(4) ?
C23 C24 . 1.527(5) ?
C24 C25 . 1.512(5) ?
C25 C26 . 1.528(4) ?
C27 C28 . 1.389(4) ?
C27 C32 . 1.411(4) ?
C28 C29 . 1.398(5) ?
C29 C30 . 1.383(6) ?
C30 C31 . 1.397(6) ?
C31 C32 . 1.391(4) ?
C32 C33 . 1.516(4) ?
C33 C34 . 1.510(4) ?
C34 C35 . 1.392(5) ?
C34 C39 . 1.433(5) ?
C35 C36 . 1.389(5) ?
C36 C37 . 1.384(6) ?
C37 C38 . 1.383(5) ?
C38 C39 . 1.408(4) ?
C40A C41A . 1.388(19) ?
C40A C45A . 1.445(19) ?
C41A C42A . 1.326(16) ?
C42A C43A . 1.372(19) ?
C43A C44A . 1.39(2) ?
C44A C45A . 1.397(19) ?
C45B C44B . 1.366(15) ?
C45B C40B . 1.373(18) ?
C44B C43B . 1.381(17) ?
C43B C42B . 1.382(16) ?
C42B C41B . 1.399(17) ?
C41B C40B . 1.388(19) ?
